data_7112257
loop_
_publ_author_name
'Kyle T. Horak'
'Alexandra Velian'
'Michael W. Day'
'Theodor Agapie'

_publ_section_title
;
 Arene non-innocence in dinuclear complexes of Fe, Co, and Ni supported by
 a para-terphenyl diphosphine
;
_journal_name_full Chem.Commun.
_journal_page_first 4427
_journal_paper_doi 10.1039/C4CC00838C
_journal_volume 50
_journal_year 2014
_chemical_formula_moiety 'C34 H40 Fe2 O4 P2'
_chemical_formula_sum 'C34 H40 Fe2 O4 P2'
_chemical_formula_weight 686.30
_chemical_name_systematic
; 
 ? 
;
_space_group_crystal_system monoclinic
_space_group_IT_number 14
_space_group_name_Hall '-P 2ybc'
_space_group_name_H-M_alt 'P 1 21/c 1'
_symmetry_space_group_name_Hall '-P 2ybc'
_symmetry_space_group_name_H-M 'P 1 21/c 1'
_atom_sites_solution_hydrogens mixed
_audit_creation_method SHELXL-2013
_cell_angle_alpha 90
_cell_angle_beta 108.0292(18)
_cell_angle_gamma 90
_cell_formula_units_Z 4
_cell_length_a 14.3107(5)
_cell_length_b 11.4723(4)
_cell_length_c 20.2029(7)
_cell_measurement_reflns_used 9785
_cell_measurement_temperature 100(2)
_cell_measurement_theta_max 36.40
_cell_measurement_theta_min 2.35
_cell_volume 3153.98(19)
_computing_cell_refinement 'Bruker SAINT'
_computing_data_collection 'Bruker APEX2'
_computing_data_reduction 'Bruker SAINT'
_computing_molecular_graphics 'Bruker SHELXTL'
_computing_publication_material 'Bruker SHELXTL'
_computing_structure_refinement 'SHELXL-2013 (Sheldrick, 2013)'
_computing_structure_solution 'SHELXS-97 (Sheldrick 2008)'
_diffrn_ambient_temperature 100(2)
_diffrn_measured_fraction_theta_full 0.999
_diffrn_measured_fraction_theta_max 0.997
_diffrn_measurement_device_type 'Bruker APEX-II CCD'
_diffrn_measurement_method '\f and \w scans'
_diffrn_radiation_type MoK\a
_diffrn_radiation_wavelength 0.71073
_diffrn_reflns_av_R_equivalents 0.0398
_diffrn_reflns_av_unetI/netI 0.0197
_diffrn_reflns_Laue_measured_fraction_full 0.999
_diffrn_reflns_Laue_measured_fraction_max 0.997
_diffrn_reflns_limit_h_max 24
_diffrn_reflns_limit_h_min -24
_diffrn_reflns_limit_k_max 19
_diffrn_reflns_limit_k_min -19
_diffrn_reflns_limit_l_max 34
_diffrn_reflns_limit_l_min -33
_diffrn_reflns_number 178488
_diffrn_reflns_point_group_measured_fraction_full 0.999
_diffrn_reflns_point_group_measured_fraction_max 0.997
_diffrn_reflns_theta_full 25.242
_diffrn_reflns_theta_max 36.829
_diffrn_reflns_theta_min 1.496
_exptl_absorpt_coefficient_mu 1.058
_exptl_absorpt_correction_T_max 0.7472
_exptl_absorpt_correction_T_min 0.6637
_exptl_absorpt_correction_type multi-scan
_exptl_absorpt_process_details sadabs
_exptl_crystal_colour orange-red
_exptl_crystal_density_diffrn 1.445
_exptl_crystal_description block
_exptl_crystal_F_000 1432
_exptl_crystal_size_max .94
_exptl_crystal_size_mid .55
_exptl_crystal_size_min .54
_refine_diff_density_max 0.824
_refine_diff_density_min -0.609
_refine_diff_density_rms 0.095
_refine_ls_extinction_method none
_refine_ls_goodness_of_fit_ref 0.890
_refine_ls_hydrogen_treatment mixed
_refine_ls_matrix_type full
_refine_ls_number_parameters 403
_refine_ls_number_reflns 15800
_refine_ls_number_restraints 0
_refine_ls_restrained_S_all 0.890
_refine_ls_R_factor_all 0.0421
_refine_ls_R_factor_gt 0.0283
_refine_ls_shift/su_max 0.001
_refine_ls_shift/su_mean 0.000
_refine_ls_structure_factor_coef Fsqd
_refine_ls_weighting_details 'w=1/[\s^2^(Fo^2^)+(0.1000P)^2^+0.2586P] where P=(Fo^2^+2Fc^2^)/3'
_refine_ls_weighting_scheme calc
_refine_ls_wR_factor_gt 0.0976
_refine_ls_wR_factor_ref 0.1165
_reflns_Friedel_coverage 0.000
_reflns_number_gt 12872
_reflns_number_total 15800
_reflns_threshold_expression 'I > 2\s(I)'
_cod_data_source_file c4cc00838c2.cif
_cod_data_source_block kth02
_cod_database_code 7112257
_shelx_space_group_comment
; 
The symmetry employed for this shelxl refinement is uniquely defined 
by the following loop, which should always be used as a source of 
symmetry information in preference to the above space-group names. 
They are only intended as comments. 
;
_shelxl_version_number 2013-3

loop_
_space_group_symop_operation_xyz
'x, y, z'
'-x, y+1/2, -z+1/2'
'-x, -y, -z'
'x, -y-1/2, z-1/2'

loop_
_atom_site_label
_atom_site_type_symbol
_atom_site_fract_x
_atom_site_fract_y
_atom_site_fract_z
_atom_site_U_iso_or_equiv
_atom_site_adp_type
_atom_site_occupancy
_atom_site_site_symmetry_order
_atom_site_calc_flag
_atom_site_refinement_flags_posn
_atom_site_refinement_flags_adp
Fe1 Fe 0.25863(2) 0.73789(2) 0.12705(2) 0.01027(4) Uani 1 1 d . .
Fe2 Fe 0.06451(2) 0.73513(2) 0.12340(2) 0.00997(4) Uani 1 1 d . .
P1 P 0.40933(2) 0.72247(2) 0.11797(2) 0.01202(5) Uani 1 1 d . .
P2 P -0.09124(2) 0.77708(2) 0.11428(2) 0.01066(5) Uani 1 1 d . .
O1 O 0.30232(7) 0.93305(9) 0.22546(5) 0.02788(19) Uani 1 1 d . .
O2 O 0.29056(6) 0.53331(9) 0.21760(5) 0.02715(19) Uani 1 1 d . .
O3 O 0.06893(7) 0.49399(8) 0.17183(5) 0.02513(17) Uani 1 1 d . .
O4 O 0.12728(7) 0.84194(10) 0.26183(4) 0.02738(18) Uani 1 1 d . .
C1 C 0.16946(6) 0.65351(8) 0.03139(5) 0.01194(14) Uani 1 1 d . .
C2 C 0.21987(7) 0.75638(8) 0.02286(5) 0.01098(14) Uani 1 1 d . .
C3 C 0.18781(6) 0.85956(8) 0.04858(4) 0.01111(13) Uani 1 1 d . .
C4 C 0.08595(6) 0.86603(8) 0.05022(4) 0.01075(13) Uani 1 1 d . .
C5 C 0.02029(6) 0.77305(8) 0.02060(5) 0.01048(14) Uani 1 1 d . .
C6 C 0.06517(6) 0.66188(8) 0.02651(5) 0.01193(14) Uani 1 1 d . .
C7 C 0.29694(7) 0.75766(8) -0.01260(5) 0.01226(14) Uani 1 1 d . .
C8 C 0.39579(7) 0.75331(9) 0.02723(5) 0.01425(15) Uani 1 1 d . .
C9 C 0.46879(8) 0.76539(10) -0.00522(6) 0.01927(19) Uani 1 1 d . .
H9 H 0.5348 0.7655 0.0213 0.023 Uiso 1 1 calc R U
C10 C 0.44218(8) 0.77721(10) -0.07715(6) 0.01993(19) Uani 1 1 d . .
H10 H 0.4905 0.7869 -0.0987 0.024 Uiso 1 1 calc R U
C11 C 0.34347(8) 0.77461(10) -0.11723(6) 0.01861(18) Uani 1 1 d . .
H11 H 0.3263 0.7791 -0.1655 0.022 Uiso 1 1 calc R U
C12 C 0.27077(8) 0.76525(10) -0.08518(5) 0.01606(17) Uani 1 1 d . .
H12 H 0.2049 0.7640 -0.1119 0.019 Uiso 1 1 calc R U
C13 C -0.08618(6) 0.79159(9) -0.01650(4) 0.01148(14) Uani 1 1 d . .
C14 C -0.15198(6) 0.79969(9) 0.02182(5) 0.01191(14) Uani 1 1 d . .
C15 C -0.25241(7) 0.81588(10) -0.01292(5) 0.01544(16) Uani 1 1 d . .
H15 H -0.2967 0.8214 0.0122 0.019 Uiso 1 1 calc R U
C16 C -0.28534(7) 0.82368(10) -0.08506(5) 0.01662(17) Uani 1 1 d . .
H16 H -0.3519 0.8348 -0.1081 0.020 Uiso 1 1 calc R U
C17 C -0.21951(7) 0.81495(11) -0.12310(5) 0.01788(18) Uani 1 1 d . .
H17 H -0.2422 0.8202 -0.1714 0.021 Uiso 1 1 calc R U
C18 C -0.12006(7) 0.79849(10) -0.08918(5) 0.01596(16) Uani 1 1 d . .
H18 H -0.0762 0.7921 -0.1147 0.019 Uiso 1 1 calc R U
C19 C 0.46498(7) 0.57378(9) 0.13243(5) 0.01501(16) Uani 1 1 d . .
H19 H 0.4689 0.5510 0.1800 0.018 Uiso 1 1 calc R U
C20 C 0.39710(8) 0.48606(10) 0.08352(6) 0.02012(18) Uani 1 1 d . .
H20A H 0.3906 0.5061 0.0362 0.030 Uiso 1 1 calc R U
H20B H 0.3336 0.4878 0.0903 0.030 Uiso 1 1 calc R U
H20C H 0.4245 0.4092 0.0933 0.030 Uiso 1 1 calc R U
C21 C 0.56930(7) 0.56367(11) 0.12691(6) 0.0219(2) Uani 1 1 d . .
H21A H 0.5919 0.4847 0.1361 0.033 Uiso 1 1 calc R U
H21B H 0.6126 0.6147 0.1603 0.033 Uiso 1 1 calc R U
H21C H 0.5687 0.5853 0.0809 0.033 Uiso 1 1 calc R U
C22 C 0.51183(7) 0.81699(10) 0.16772(6) 0.01809(17) Uani 1 1 d . .
H22 H 0.5693 0.7970 0.1534 0.022 Uiso 1 1 calc R U
C23 C 0.53862(9) 0.79302(11) 0.24589(6) 0.0238(2) Uani 1 1 d . .
H23A H 0.5932 0.8411 0.2704 0.036 Uiso 1 1 calc R U
H23B H 0.5561 0.7124 0.2548 0.036 Uiso 1 1 calc R U
H23C H 0.4833 0.8104 0.2615 0.036 Uiso 1 1 calc R U
C24 C 0.48915(9) 0.94615(11) 0.15063(7) 0.0251(2) Uani 1 1 d . .
H24A H 0.4329 0.9686 0.1640 0.038 Uiso 1 1 calc R U
H24B H 0.4756 0.9582 0.1015 0.038 Uiso 1 1 calc R U
H24C H 0.5447 0.9925 0.1756 0.038 Uiso 1 1 calc R U
C25 C -0.11175(7) 0.91133(9) 0.15912(5) 0.01466(15) Uani 1 1 d . .
H25 H -0.0777 0.9000 0.2088 0.018 Uiso 1 1 calc R U
C26 C -0.06347(8) 1.01639(9) 0.13625(5) 0.01736(16) Uani 1 1 d . .
H26A H -0.0944 1.0304 0.0875 0.026 Uiso 1 1 calc R U
H26B H 0.0051 1.0008 0.1446 0.026 Uiso 1 1 calc R U
H26C H -0.0708 1.0839 0.1623 0.026 Uiso 1 1 calc R U
C27 C -0.21897(8) 0.93937(11) 0.15236(6) 0.0230(2) Uani 1 1 d . .
H27A H -0.2216 1.0082 0.1788 0.035 Uiso 1 1 calc R U
H27B H -0.2475 0.8751 0.1698 0.035 Uiso 1 1 calc R U
H27C H -0.2551 0.9524 0.1043 0.035 Uiso 1 1 calc R U
C28 C -0.17177(7) 0.67008(9) 0.13875(5) 0.01466(15) Uani 1 1 d . .
H28 H -0.2371 0.7053 0.1284 0.018 Uiso 1 1 calc R U
C29 C -0.13471(9) 0.64505(11) 0.21695(5) 0.0217(2) Uani 1 1 d . .
H29A H -0.1786 0.5916 0.2288 0.033 Uiso 1 1 calc R U
H29B H -0.1320 0.7165 0.2422 0.033 Uiso 1 1 calc R U
H29C H -0.0702 0.6114 0.2288 0.033 Uiso 1 1 calc R U
C30 C -0.18265(8) 0.55817(10) 0.09594(6) 0.01921(18) Uani 1 1 d . .
H30A H -0.1197 0.5211 0.1055 0.029 Uiso 1 1 calc R U
H30B H -0.2076 0.5767 0.0473 0.029 Uiso 1 1 calc R U
H30C H -0.2274 0.5064 0.1081 0.029 Uiso 1 1 calc R U
C31 C 0.28550(7) 0.85445(10) 0.18778(5) 0.01769(17) Uani 1 1 d . .
C32 C 0.27550(7) 0.61431(10) 0.18202(5) 0.01652(17) Uani 1 1 d . .
C33 C 0.06691(7) 0.58964(10) 0.15402(5) 0.01664(17) Uani 1 1 d . .
C34 C 0.10534(7) 0.80309(10) 0.20631(5) 0.01725(17) Uani 1 1 d . .
H3 H 0.2206(11) 0.9340(15) 0.0468(8) 0.019(4) Uiso 1 1 d . .
H1 H 0.1914(11) 0.5795(15) 0.0193(8) 0.018(4) Uiso 1 1 d . .
H4 H 0.0564(10) 0.9410(14) 0.0498(7) 0.014(3) Uiso 1 1 d . .
H6 H 0.0259(10) 0.5950(14) 0.0096(7) 0.013(3) Uiso 1 1 d . .

loop_
_atom_site_aniso_label
_atom_site_aniso_U_11
_atom_site_aniso_U_22
_atom_site_aniso_U_33
_atom_site_aniso_U_23
_atom_site_aniso_U_13
_atom_site_aniso_U_12
Fe1 0.00821(6) 0.01312(7) 0.00908(6) -0.00013(4) 0.00210(4) 0.00129(4)
Fe2 0.00869(6) 0.01286(7) 0.00850(6) 0.00066(4) 0.00288(4) 0.00085(4)
P1 0.00787(9) 0.01452(11) 0.01296(10) 0.00168(7) 0.00221(7) 0.00028(7)
P2 0.00979(9) 0.01369(11) 0.00934(9) -0.00016(7) 0.00416(7) 0.00067(7)
O1 0.0260(4) 0.0303(5) 0.0247(4) -0.0134(3) 0.0040(3) -0.0011(3)
O2 0.0210(4) 0.0349(5) 0.0285(4) 0.0185(4) 0.0120(3) 0.0101(3)
O3 0.0231(4) 0.0220(4) 0.0316(4) 0.0115(3) 0.0105(3) 0.0030(3)
O4 0.0262(4) 0.0399(5) 0.0134(3) -0.0065(3) 0.0022(3) 0.0015(4)
C1 0.0113(3) 0.0127(4) 0.0121(3) -0.0012(3) 0.0040(3) 0.0008(3)
C2 0.0094(3) 0.0139(4) 0.0100(3) 0.0003(3) 0.0035(3) 0.0005(3)
C3 0.0089(3) 0.0127(4) 0.0114(3) 0.0002(3) 0.0026(2) 0.0000(3)
C4 0.0092(3) 0.0126(4) 0.0104(3) 0.0002(3) 0.0030(2) 0.0005(3)
C5 0.0087(3) 0.0140(4) 0.0090(3) 0.0001(2) 0.0029(2) -0.0007(3)
C6 0.0115(3) 0.0130(4) 0.0117(3) -0.0011(3) 0.0042(3) -0.0014(3)
C7 0.0107(3) 0.0149(4) 0.0124(3) 0.0015(3) 0.0053(3) 0.0015(3)
C8 0.0107(3) 0.0168(4) 0.0156(4) 0.0031(3) 0.0046(3) 0.0000(3)
C9 0.0110(4) 0.0259(5) 0.0228(5) 0.0072(4) 0.0079(3) 0.0014(3)
C10 0.0181(4) 0.0231(5) 0.0233(5) 0.0078(4) 0.0133(4) 0.0042(4)
C11 0.0193(4) 0.0227(5) 0.0175(4) 0.0050(3) 0.0111(3) 0.0063(3)
C12 0.0136(4) 0.0226(5) 0.0131(4) 0.0019(3) 0.0057(3) 0.0039(3)
C13 0.0086(3) 0.0159(4) 0.0099(3) 0.0001(3) 0.0028(2) -0.0008(3)
C14 0.0099(3) 0.0155(4) 0.0104(3) 0.0001(3) 0.0033(3) 0.0004(3)
C15 0.0095(3) 0.0229(5) 0.0141(4) 0.0015(3) 0.0040(3) 0.0018(3)
C16 0.0094(3) 0.0244(5) 0.0146(4) 0.0015(3) 0.0015(3) 0.0000(3)
C17 0.0114(3) 0.0300(5) 0.0110(3) 0.0017(3) 0.0016(3) -0.0017(3)
C18 0.0107(3) 0.0270(5) 0.0100(3) 0.0009(3) 0.0028(3) -0.0013(3)
C19 0.0118(3) 0.0168(4) 0.0167(4) 0.0026(3) 0.0048(3) 0.0026(3)
C20 0.0172(4) 0.0177(4) 0.0246(5) -0.0026(4) 0.0054(3) 0.0025(3)
C21 0.0127(4) 0.0257(5) 0.0282(5) 0.0061(4) 0.0077(4) 0.0059(3)
C22 0.0113(4) 0.0192(4) 0.0210(4) 0.0022(3) 0.0010(3) -0.0024(3)
C23 0.0188(4) 0.0253(5) 0.0208(5) 0.0007(4) -0.0036(4) -0.0023(4)
C24 0.0212(5) 0.0187(5) 0.0302(5) 0.0027(4) 0.0007(4) -0.0052(4)
C25 0.0163(4) 0.0156(4) 0.0132(3) -0.0016(3) 0.0061(3) 0.0022(3)
C26 0.0197(4) 0.0152(4) 0.0175(4) -0.0020(3) 0.0061(3) 0.0006(3)
C27 0.0192(4) 0.0238(5) 0.0299(5) -0.0052(4) 0.0132(4) 0.0043(4)
C28 0.0135(3) 0.0174(4) 0.0151(4) 0.0004(3) 0.0072(3) -0.0005(3)
C29 0.0259(5) 0.0262(5) 0.0159(4) 0.0035(4) 0.0106(4) -0.0024(4)
C30 0.0178(4) 0.0172(4) 0.0230(5) -0.0026(3) 0.0069(3) -0.0030(3)
C31 0.0130(4) 0.0222(5) 0.0158(4) -0.0029(3) 0.0015(3) 0.0016(3)
C32 0.0120(3) 0.0236(5) 0.0152(4) 0.0041(3) 0.0060(3) 0.0033(3)
C33 0.0132(4) 0.0203(4) 0.0175(4) 0.0046(3) 0.0062(3) 0.0027(3)
C34 0.0142(4) 0.0238(5) 0.0128(4) 0.0000(3) 0.0027(3) 0.0021(3)

loop_
_atom_type_symbol
_atom_type_description
_atom_type_scat_dispersion_real
_atom_type_scat_dispersion_imag
_atom_type_scat_source
C C 0.0033 0.0016 'International Tables Vol C Tables 4.2.6.8 and 6.1.1.4'
H H 0.0000 0.0000 'International Tables Vol C Tables 4.2.6.8 and 6.1.1.4'
O O 0.0106 0.0060 'International Tables Vol C Tables 4.2.6.8 and 6.1.1.4'
P P 0.1023 0.0942 'International Tables Vol C Tables 4.2.6.8 and 6.1.1.4'
Fe Fe 0.3463 0.8444 'International Tables Vol C Tables 4.2.6.8 and 6.1.1.4'

loop_
_geom_angle_atom_site_label_1
_geom_angle_atom_site_label_2
_geom_angle_atom_site_label_3
_geom_angle
C32 Fe1 C31 102.20(5)
C32 Fe1 C2 132.80(4)
C31 Fe1 C2 125.00(5)
C32 Fe1 C3 159.55(4)
C31 Fe1 C3 88.40(4)
C2 Fe1 C3 40.20(4)
C32 Fe1 C1 97.41(4)
C31 Fe1 C1 152.58(4)
C2 Fe1 C1 39.29(4)
C3 Fe1 C1 67.49(3)
C32 Fe1 P1 92.32(3)
C31 Fe1 P1 96.23(3)
C2 Fe1 P1 83.27(3)
C3 Fe1 P1 103.99(2)
C1 Fe1 P1 101.97(2)
C32 Fe1 Fe2 87.03(3)
C31 Fe1 Fe2 91.61(3)
C2 Fe1 Fe2 91.37(3)
C3 Fe1 Fe2 75.10(2)
C1 Fe1 Fe2 70.33(2)
P1 Fe1 Fe2 172.085(10)
C34 Fe2 C33 96.82(5)
C34 Fe2 C5 141.43(5)
C33 Fe2 C5 121.73(4)
C34 Fe2 C6 161.02(4)
C33 Fe2 C6 86.81(4)
C5 Fe2 C6 39.74(4)
C34 Fe2 C4 105.15(4)
C33 Fe2 C4 152.35(4)
C5 Fe2 C4 39.24(3)
C6 Fe2 C4 67.05(3)
C34 Fe2 P2 90.68(3)
C33 Fe2 P2 98.19(3)
C5 Fe2 P2 83.21(3)
C6 Fe2 P2 107.29(3)
C4 Fe2 P2 98.12(2)
C34 Fe2 Fe1 86.28(3)
C33 Fe2 Fe1 95.21(3)
C5 Fe2 Fe1 91.00(3)
C6 Fe2 Fe1 74.83(2)
C4 Fe2 Fe1 70.14(2)
P2 Fe2 Fe1 166.522(9)
C8 P1 C22 104.64(5)
C8 P1 C19 104.05(5)
C22 P1 C19 102.85(5)
C8 P1 Fe1 105.30(3)
C22 P1 Fe1 122.25(4)
C19 P1 Fe1 115.90(3)
C14 P2 C28 103.27(4)
C14 P2 C25 106.59(4)
C28 P2 C25 102.37(4)
C14 P2 Fe2 105.26(3)
C28 P2 Fe2 121.54(3)
C25 P2 Fe2 116.33(3)
C2 C1 C6 118.77(8)
C2 C1 Fe1 63.89(5)
C6 C1 Fe1 109.49(6)
C1 C2 C3 114.39(8)
C1 C2 C7 123.07(8)
C3 C2 C7 122.49(8)
C1 C2 Fe1 76.81(5)
C3 C2 Fe1 73.86(5)
C7 C2 Fe1 119.87(6)
C2 C3 C4 118.93(8)
C2 C3 Fe1 65.94(5)
C4 C3 Fe1 105.32(6)
C5 C4 C3 118.83(8)
C5 C4 Fe2 63.84(5)
C3 C4 Fe2 109.09(6)
C6 C5 C4 114.57(8)
C6 C5 C13 122.50(8)
C4 C5 C13 122.88(8)
C6 C5 Fe2 74.34(5)
C4 C5 Fe2 76.92(5)
C13 C5 Fe2 119.56(6)
C5 C6 C1 119.31(8)
C5 C6 Fe2 65.91(5)
C1 C6 Fe2 104.91(6)
C8 C7 C12 120.09(9)
C8 C7 C2 119.46(9)
C12 C7 C2 120.45(8)
C7 C8 C9 119.76(10)
C7 C8 P1 111.17(7)
C9 C8 P1 128.96(8)
C10 C9 C8 119.72(10)
C9 C10 C11 120.37(9)
C12 C11 C10 120.08(10)
C11 C12 C7 119.80(10)
C14 C13 C18 120.30(8)
C14 C13 C5 119.40(8)
C18 C13 C5 120.28(8)
C13 C14 C15 119.61(8)
C13 C14 P2 111.75(6)
C15 C14 P2 128.52(7)
C16 C15 C14 119.73(8)
C15 C16 C17 120.46(8)
C18 C17 C16 120.21(9)
C17 C18 C13 119.69(9)
C20 C19 C21 109.92(9)
C20 C19 P1 110.20(7)
C21 C19 P1 115.78(7)
C23 C22 C24 111.97(10)
C23 C22 P1 111.01(7)
C24 C22 P1 111.53(7)
C26 C25 C27 109.95(9)
C26 C25 P2 110.60(6)
C27 C25 P2 115.86(7)
C30 C28 C29 111.63(9)
C30 C28 P2 111.62(6)
C29 C28 P2 110.75(7)
O1 C31 Fe1 177.64(10)
O2 C32 Fe1 177.01(9)
O3 C33 Fe2 177.69(10)
O4 C34 Fe2 174.92(10)

loop_
_geom_bond_atom_site_label_1
_geom_bond_atom_site_label_2
_geom_bond_distance
Fe1 C32 1.7707(11)
Fe1 C31 1.7747(11)
Fe1 C2 2.0151(9)
Fe1 C3 2.1199(9)
Fe1 C1 2.1849(9)
Fe1 P1 2.2272(3)
Fe1 Fe2 2.7562(2)
Fe2 C34 1.7746(10)
Fe2 C33 1.7767(11)
Fe2 C5 2.0222(9)
Fe2 C6 2.1328(9)
Fe2 C4 2.1944(9)
Fe2 P2 2.2315(3)
P1 C8 1.8177(10)
P1 C22 1.8508(10)
P1 C19 1.8669(10)
P2 C14 1.8184(9)
P2 C28 1.8526(10)
P2 C25 1.8557(10)
O1 C31 1.1563(13)
O2 C32 1.1536(13)
O3 C33 1.1524(13)
O4 C34 1.1565(13)
C1 C2 1.4212(13)
C1 C6 1.4680(12)
C2 C3 1.4246(13)
C2 C7 1.4896(13)
C3 C4 1.4701(12)
C4 C5 1.4251(13)
C5 C6 1.4162(13)
C5 C13 1.4905(12)
C7 C8 1.3952(14)
C7 C12 1.3993(14)
C8 C9 1.4015(14)
C9 C10 1.3902(16)
C10 C11 1.3943(16)
C11 C12 1.3893(14)
C13 C14 1.3951(12)
C13 C18 1.3987(13)
C14 C15 1.4030(13)
C15 C16 1.3890(13)
C16 C17 1.3915(14)
C17 C18 1.3881(13)
C19 C20 1.5293(15)
C19 C21 1.5354(14)
C22 C23 1.5302(16)
C22 C24 1.5333(16)
C25 C26 1.5301(15)
C25 C27 1.5319(14)
C28 C30 1.5287(15)
C28 C29 1.5301(14)
